data_4504465
loop_
_publ_author_name
'Lill, Daniel T. de'
'Cahill, Christopher L.'

_publ_section_title
;
 Synthesis and Characterization of a Praseodymium--Adipate Framework
 Templated with 1,2-bis(4-Pyridyl)ethane: Host--Guest Interactions and
 Structural Survey
;
_journal_issue 12
_journal_name_full 'Crystal Growth &amp; Design'
_journal_page_first 2390
_journal_paper_doi 10.1021/cg700741v
_journal_volume 7
_journal_year 2007
_chemical_formula_moiety 'C9 H14 O7 Pr, C6 H6 N'
_chemical_formula_sum 'C15 H20 N O7 Pr'
_chemical_formula_weight 467.23
_chemical_name_systematic
;
 ?
;
_space_group_IT_number 2
_symmetry_cell_setting triclinic
_symmetry_space_group_name_Hall '-P 1'
_symmetry_space_group_name_H-M 'P -1'
_atom_sites_solution_hydrogens geom
_atom_sites_solution_primary direct
_atom_sites_solution_secondary difmap
_audit_creation_method SHELXL-97
_cell_angle_alpha 108.6740(10)
_cell_angle_beta 105.8120(10)
_cell_angle_gamma 104.1080(10)
_cell_formula_units_Z 2
_cell_length_a 7.8538(5)
_cell_length_b 11.0219(7)
_cell_length_c 11.6693(8)
_cell_measurement_reflns_used 2835
_cell_measurement_temperature 296(2)
_cell_volume 857.90(10)
_computing_cell_refinement 'SAINTPLUS (Bruker AXS, 2005)'
_computing_data_collection 'APEX II (Bruker AXS, 2005)'
_computing_data_reduction 'SAINTPLUS (Bruker AXS, 2005)'
_computing_publication_material 'WINGX (Farrugia, 1998)'
_computing_structure_refinement 'SHELXL-97 (Sheldrick, 1997)'
_computing_structure_solution SIR92
_diffrn_ambient_temperature 296(2)
_diffrn_measured_fraction_theta_full 0.993
_diffrn_measured_fraction_theta_max 0.993
_diffrn_measurement_device_type 'Bruker Apex CCD'
_diffrn_measurement_method 'omega and Phi scans'
_diffrn_radiation_monochromator graphite
_diffrn_radiation_source 'fine-focus sealed tube'
_diffrn_radiation_type MoK\a
_diffrn_radiation_wavelength 0.71073
_diffrn_reflns_av_R_equivalents 0.0844
_diffrn_reflns_av_sigmaI/netI 0.1094
_diffrn_reflns_limit_h_max 9
_diffrn_reflns_limit_h_min -7
_diffrn_reflns_limit_k_max 13
_diffrn_reflns_limit_k_min -13
_diffrn_reflns_limit_l_max 14
_diffrn_reflns_limit_l_min -14
_diffrn_reflns_number 10754
_diffrn_reflns_theta_full 26.40
_diffrn_reflns_theta_max 26.40
_diffrn_reflns_theta_min 1.99
_exptl_absorpt_coefficient_mu 2.875
_exptl_absorpt_correction_T_max 0.944
_exptl_absorpt_correction_T_min 0.933
_exptl_absorpt_correction_type empirical
_exptl_absorpt_process_details SADABS
_exptl_crystal_colour 'pale green'
_exptl_crystal_density_diffrn 1.809
_exptl_crystal_density_method 'not measured'
_exptl_crystal_description rod
_exptl_crystal_F_000 464
_exptl_crystal_size_max 0.06
_exptl_crystal_size_mid 0.020
_exptl_crystal_size_min 0.020
_refine_diff_density_max 0.890
_refine_diff_density_min -0.933
_refine_diff_density_rms 0.204
_refine_ls_extinction_method none
_refine_ls_goodness_of_fit_ref 1.032
_refine_ls_hydrogen_treatment mixed
_refine_ls_matrix_type full
_refine_ls_number_parameters 225
_refine_ls_number_reflns 3488
_refine_ls_number_restraints 2
_refine_ls_restrained_S_all 1.031
_refine_ls_R_factor_all 0.0763
_refine_ls_R_factor_gt 0.0502
_refine_ls_shift/su_max 0.000
_refine_ls_shift/su_mean 0.000
_refine_ls_structure_factor_coef Fsqd
_refine_ls_weighting_details 'calc w=1/[\s^2^(Fo^2^)+(0.0000P)^2^+0.0000P] where P=(Fo^2^+2Fc^2^)/3'
_refine_ls_weighting_scheme calc
_refine_ls_wR_factor_gt 0.0555
_refine_ls_wR_factor_ref 0.0611
_reflns_number_gt 2680
_reflns_number_total 3512
_reflns_threshold_expression >2sigma(I)
_cod_data_source_file cg700741v-file002.cif
_cod_data_source_block GWMOF-11
_cod_original_sg_symbol_H-M 'p -1'
_cod_database_code 4504465

loop_
_symmetry_equiv_pos_as_xyz
'x, y, z'
'-x, -y, -z'

loop_
_atom_site_label
_atom_site_type_symbol
_atom_site_fract_x
_atom_site_fract_y
_atom_site_fract_z
_atom_site_U_iso_or_equiv
_atom_site_adp_type
_atom_site_occupancy
_atom_site_symmetry_multiplicity
_atom_site_calc_flag
_atom_site_refinement_flags
Pr1 Pr 0.27462(6) 0.02108(4) 0.06542(4) 0.01623(10) Uani 1 1 d .
O1 O 0.0682(5) 0.1493(4) 0.0183(3) 0.0217(10) Uani 1 1 d .
O2 O 0.1468(6) -0.0399(4) -0.1765(4) 0.0354(13) Uani 1 1 d .
O3 O 0.5405(7) 0.0235(5) 0.2420(4) 0.0257(11) Uani 1 1 d D
O4 O 0.4101(6) -0.1440(4) -0.0478(3) 0.0228(10) Uani 1 1 d .
O5 O 0.1654(6) 0.0895(4) 0.2431(4) 0.0287(11) Uani 1 1 d .
O6 O 0.5001(6) 0.2716(4) 0.1888(4) 0.0310(12) Uani 1 1 d .
O7 O 0.1561(6) -0.1915(4) 0.1044(4) 0.0348(12) Uani 1 1 d .
C1 C -0.0180(10) -0.0811(6) -0.2656(5) 0.0219(15) Uani 1 1 d .
C5 C -0.1682(9) -0.3366(6) 0.0383(6) 0.0378(19) Uani 1 1 d .
H5A H -0.2308 -0.4052 -0.0514 0.045 Uiso 1 1 calc R
H5B H -0.2622 -0.3027 0.0621 0.045 Uiso 1 1 calc R
C6 C -0.1004(9) -0.4062(5) 0.1265(6) 0.0288(17) Uani 1 1 d .
H6A H 0.0121 -0.4228 0.1176 0.035 Uiso 1 1 calc R
H6B H -0.0666 -0.3459 0.2171 0.035 Uiso 1 1 calc R
C2 C -0.0299(9) -0.1149(6) -0.4038(5) 0.0250(16) Uani 1 1 d .
H2A H -0.1543 -0.1827 -0.4642 0.030 Uiso 1 1 calc R
H2B H 0.0643 -0.1545 -0.4175 0.030 Uiso 1 1 calc R
N1 N 0.5279(8) 0.1755(6) 0.6620(5) 0.0412(16) Uani 1 1 d .
C8 C 0.7930(8) 0.3825(5) 0.1767(5) 0.0242(15) Uani 1 1 d .
H8A H 0.8967 0.3532 0.1661 0.029 Uiso 1 1 calc R
H8B H 0.8322 0.4435 0.2679 0.029 Uiso 1 1 calc R
C13 C 0.5216(10) 0.3999(7) 0.6913(6) 0.046(2) Uani 1 1 d .
H13 H 0.4968 0.4754 0.7369 0.055 Uiso 1 1 calc R
C4 C -0.0144(9) -0.2186(6) 0.0441(6) 0.0213(15) Uani 1 1 d .
C11 C 0.6212(10) 0.2850(7) 0.5302(7) 0.047(2) Uani 1 1 d .
H11 H 0.6651 0.2810 0.4632 0.057 Uiso 1 1 calc R
C14 C 0.4958(11) 0.2862(8) 0.7228(6) 0.050(2) Uani 1 1 d .
H14 H 0.4537 0.2887 0.7904 0.061 Uiso 1 1 calc R
C3 C 0.0037(9) 0.0134(6) -0.4320(5) 0.0341(18) Uani 1 1 d .
H3A H 0.1270 0.0813 -0.3698 0.041 Uiso 1 1 calc R
H3B H -0.0916 0.0520 -0.4186 0.041 Uiso 1 1 calc R
C12 C 0.5838(10) 0.3983(6) 0.5924(6) 0.038(2) Uani 1 1 d .
C7 C -0.2553(9) -0.5427(6) 0.0905(6) 0.0338(18) Uani 1 1 d .
H7A H -0.2839 -0.6031 0.0008 0.041 Uiso 1 1 calc R
H7B H -0.3695 -0.5254 0.0938 0.041 Uiso 1 1 calc R
C10 C 0.5933(11) 0.1771(7) 0.5673(7) 0.050(2) Uani 1 1 d .
H10 H 0.6212 0.1019 0.5247 0.060 Uiso 1 1 calc R
C9 C 0.6190(9) 0.2590(6) 0.1375(6) 0.0248(16) Uani 1 1 d .
C15 C 0.5941(10) 0.5118(7) 0.5471(7) 0.049(2) Uani 1 1 d .
H15A H 0.6857 0.5171 0.5057 0.059 Uiso 1 1 calc R
H15B H 0.6371 0.5987 0.6220 0.059 Uiso 1 1 calc R
HW1 H 0.516(9) -0.034(6) 0.270(6) 0.04(2) Uiso 1 1 d D
HW2 H 0.631(18) 0.047(14) 0.221(12) 0.30(8) Uiso 1 1 d D

loop_
_atom_site_aniso_label
_atom_site_aniso_U_11
_atom_site_aniso_U_22
_atom_site_aniso_U_33
_atom_site_aniso_U_23
_atom_site_aniso_U_13
_atom_site_aniso_U_12
Pr1 0.0143(2) 0.01773(17) 0.02106(17) 0.01184(13) 0.00895(14) 0.00538(13)
O1 0.024(3) 0.019(2) 0.031(2) 0.0167(19) 0.013(2) 0.0088(19)
O2 0.022(3) 0.068(3) 0.022(3) 0.023(2) 0.010(2) 0.017(3)
O3 0.025(3) 0.033(3) 0.024(3) 0.018(2) 0.009(2) 0.011(2)
O4 0.026(3) 0.015(2) 0.027(2) 0.0062(18) 0.014(2) 0.0049(19)
O5 0.022(3) 0.042(3) 0.028(3) 0.017(2) 0.015(2) 0.013(2)
O6 0.031(3) 0.021(2) 0.046(3) 0.011(2) 0.027(2) 0.008(2)
O7 0.015(3) 0.044(3) 0.055(3) 0.038(2) 0.008(2) 0.011(2)
C1 0.027(4) 0.028(4) 0.014(3) 0.011(3) 0.007(3) 0.015(3)
C5 0.030(5) 0.033(4) 0.058(5) 0.034(4) 0.016(4) 0.003(3)
C6 0.027(4) 0.020(3) 0.041(4) 0.019(3) 0.013(3) 0.002(3)
C2 0.024(4) 0.038(4) 0.020(3) 0.013(3) 0.013(3) 0.015(3)
N1 0.037(4) 0.046(4) 0.037(4) 0.024(3) 0.008(3) 0.007(3)
C8 0.017(4) 0.020(3) 0.034(4) 0.011(3) 0.010(3) 0.003(3)
C13 0.063(6) 0.036(4) 0.038(5) 0.010(4) 0.023(4) 0.019(4)
C4 0.025(4) 0.019(3) 0.025(4) 0.007(3) 0.016(3) 0.009(3)
C11 0.061(6) 0.039(5) 0.052(5) 0.024(4) 0.027(4) 0.022(4)
C14 0.061(7) 0.051(5) 0.027(4) 0.013(4) 0.015(4) 0.007(5)
C3 0.035(5) 0.045(4) 0.027(4) 0.016(3) 0.017(3) 0.015(4)
C12 0.053(6) 0.023(4) 0.032(4) 0.010(3) 0.009(4) 0.013(4)
C7 0.028(5) 0.030(4) 0.044(4) 0.023(3) 0.013(3) 0.004(3)
C10 0.055(6) 0.035(5) 0.068(6) 0.024(4) 0.027(5) 0.023(4)
C9 0.024(4) 0.022(4) 0.028(4) 0.016(3) 0.005(3) 0.006(3)
C15 0.057(6) 0.038(4) 0.058(5) 0.028(4) 0.018(4) 0.020(4)

loop_
_atom_type_symbol
_atom_type_description
_atom_type_scat_dispersion_real
_atom_type_scat_dispersion_imag
_atom_type_scat_source
C C 0.0033 0.0016 'International Tables Vol C Tables 4.2.6.8 and 6.1.1.4'
H H 0.0000 0.0000 'International Tables Vol C Tables 4.2.6.8 and 6.1.1.4'
N N 0.0061 0.0033 'International Tables Vol C Tables 4.2.6.8 and 6.1.1.4'
O O 0.0106 0.0060 'International Tables Vol C Tables 4.2.6.8 and 6.1.1.4'
Pr Pr -0.2180 2.8214 'International Tables Vol C Tables 4.2.6.8 and 6.1.1.4'

loop_
_geom_angle_atom_site_label_1
_geom_angle_atom_site_label_2
_geom_angle_atom_site_label_3
_geom_angle
_geom_angle_site_symmetry_1
_geom_angle_site_symmetry_3
O5 Pr1 O1 71.53(13) . .
O5 Pr1 O3 81.34(15) . .
O1 Pr1 O3 143.00(13) . .
O5 Pr1 O4 144.54(12) . .
O1 Pr1 O4 140.70(11) . .
O3 Pr1 O4 73.95(14) . .
O5 Pr1 O2 136.35(14) . .
O1 Pr1 O2 70.47(13) . .
O3 Pr1 O2 142.06(15) . .
O4 Pr1 O2 70.28(13) . .
O5 Pr1 O7 73.61(14) . .
O1 Pr1 O7 121.04(13) . .
O3 Pr1 O7 72.13(15) . .
O4 Pr1 O7 74.82(13) . .
O2 Pr1 O7 109.35(13) . .
O5 Pr1 O6 81.12(13) . .
O1 Pr1 O6 76.61(13) . .
O3 Pr1 O6 74.72(14) . .
O4 Pr1 O6 115.24(14) . .
O2 Pr1 O6 109.74(13) . .
O7 Pr1 O6 140.69(13) . .
O5 Pr1 O1 73.82(12) . 2
O1 Pr1 O1 74.36(12) . 2
O3 Pr1 O1 121.94(14) . 2
O4 Pr1 O1 98.08(12) . 2
O2 Pr1 O1 75.96(12) . 2
O7 Pr1 O1 50.87(12) . 2
O6 Pr1 O1 146.33(13) . 2
O5 Pr1 O4 129.08(12) . 2_655
O1 Pr1 O4 105.27(12) . 2_655
O3 Pr1 O4 72.91(14) . 2_655
O4 Pr1 O4 66.82(13) . 2_655
O2 Pr1 O4 81.69(13) . 2_655
O7 Pr1 O4 133.57(13) . 2_655
O6 Pr1 O4 50.27(12) . 2_655
O1 Pr1 O4 156.40(11) 2 2_655
O5 Pr1 C4 70.73(14) . .
O1 Pr1 C4 97.84(16) . .
O3 Pr1 C4 96.33(17) . .
O4 Pr1 C4 86.96(15) . .
O2 Pr1 C4 94.03(15) . .
O7 Pr1 C4 24.95(14) . .
O6 Pr1 C4 151.52(14) . .
O1 Pr1 C4 25.96(13) 2 .
O4 Pr1 C4 153.40(15) 2_655 .
O5 Pr1 C9 104.67(16) . .
O1 Pr1 C9 91.41(15) . .
O3 Pr1 C9 71.32(16) . .
O4 Pr1 C9 91.19(17) . .
O2 Pr1 C9 96.96(15) . .
O7 Pr1 C9 143.21(15) . .
O6 Pr1 C9 24.77(14) . .
O1 Pr1 C9 165.51(14) 2 .
O4 Pr1 C9 25.51(14) 2_655 .
C4 Pr1 C9 167.52(16) . .
O5 Pr1 Pr1 68.09(10) . 2
O1 Pr1 Pr1 38.21(8) . 2
O3 Pr1 Pr1 146.00(12) . 2
O4 Pr1 Pr1 124.36(9) . 2
O2 Pr1 Pr1 68.86(10) . 2
O7 Pr1 Pr1 84.86(10) . 2
O6 Pr1 Pr1 113.12(10) . 2
O1 Pr1 Pr1 36.15(8) 2 2
O4 Pr1 Pr1 138.59(8) 2_655 2
C4 Pr1 Pr1 60.40(13) . 2
C9 Pr1 Pr1 129.56(13) . 2
C4 O1 Pr1 148.7(4) 2 .
C4 O1 Pr1 92.1(3) 2 2
Pr1 O1 Pr1 105.64(12) . 2
C1 O2 Pr1 135.6(4) . .
Pr1 O3 HW1 117(5) . .
Pr1 O3 HW2 102(9) . .
HW1 O3 HW2 128(10) . .
C9 O4 Pr1 148.5(4) 2_655 .
C9 O4 Pr1 92.8(4) 2_655 2_655
Pr1 O4 Pr1 113.18(13) . 2_655
C1 O5 Pr1 141.9(4) 2 .
C9 O6 Pr1 96.4(3) . .
C4 O7 Pr1 95.4(3) . .
O5 C1 O2 123.6(6) 2 .
O5 C1 C2 119.0(5) 2 .
O2 C1 C2 117.4(6) . .
C4 C5 C6 115.3(5) . .
C4 C5 H5A 108.4 . .
C6 C5 H5A 108.4 . .
C4 C5 H5B 108.4 . .
C6 C5 H5B 108.5 . .
H5A C5 H5B 107.5 . .
C7 C6 C5 110.9(5) . .
C7 C6 H6A 109.5 . .
C5 C6 H6A 109.5 . .
C7 C6 H6B 109.5 . .
C5 C6 H6B 109.4 . .
H6A C6 H6B 108.0 . .
C1 C2 C3 111.2(5) . .
C1 C2 H2A 109.4 . .
C3 C2 H2A 109.4 . .
C1 C2 H2B 109.4 . .
C3 C2 H2B 109.4 . .
H2A C2 H2B 108.0 . .
C14 N1 C10 116.5(6) . .
C9 C8 C7 108.7(5) . 1_665
C9 C8 H8A 110.0 . .
C7 C8 H8A 110.0 1_665 .
C9 C8 H8B 110.0 . .
C7 C8 H8B 110.0 1_665 .
H8A C8 H8B 108.3 . .
C12 C13 C14 119.0(6) . .
C12 C13 H13 120.5 . .
C14 C13 H13 120.5 . .
O7 C4 O1 121.3(5) . 2
O7 C4 C5 121.7(5) . .
O1 C4 C5 116.9(6) 2 .
O7 C4 Pr1 59.6(3) . .
O1 C4 Pr1 61.9(3) 2 .
C5 C4 Pr1 176.4(5) . .
C10 C11 C12 119.9(7) . .
C10 C11 H11 120.1 . .
C12 C11 H11 120.1 . .
N1 C14 C13 123.7(7) . .
N1 C14 H14 118.2 . .
C13 C14 H14 118.2 . .
C2 C3 C3 113.8(6) . 2_554
C2 C3 H3A 108.8 . .
C3 C3 H3A 108.8 2_554 .
C2 C3 H3B 108.8 . .
C3 C3 H3B 108.8 2_554 .
H3A C3 H3B 107.7 . .
C13 C12 C11 117.8(6) . .
C13 C12 C15 120.3(7) . .
C11 C12 C15 121.7(7) . .
C6 C7 C8 115.5(5) . 1_445
C6 C7 H7A 108.4 . .
C8 C7 H7A 108.4 1_445 .
C6 C7 H7B 108.4 . .
C8 C7 H7B 108.4 1_445 .
H7A C7 H7B 107.5 . .
N1 C10 C11 123.1(7) . .
N1 C10 H10 118.5 . .
C11 C10 H10 118.5 . .
O6 C9 O4 120.4(6) . 2_655
O6 C9 C8 119.7(6) . .
O4 C9 C8 119.7(6) 2_655 .
O6 C9 Pr1 58.8(3) . .
O4 C9 Pr1 61.7(3) 2_655 .
C8 C9 Pr1 178.5(5) . .
C12 C15 C15 111.0(7) . 2_666
C12 C15 H15A 109.4 . .
C15 C15 H15A 109.4 2_666 .
C12 C15 H15B 109.4 . .
C15 C15 H15B 109.4 2_666 .
H15A C15 H15B 108.0 . .

loop_
_geom_bond_atom_site_label_1
_geom_bond_atom_site_label_2
_geom_bond_distance
_geom_bond_site_symmetry_2
Pr1 O5 2.426(4) .
Pr1 O1 2.461(4) .
Pr1 O3 2.489(4) .
Pr1 O4 2.521(4) .
Pr1 O2 2.518(4) .
Pr1 O7 2.533(4) .
Pr1 O6 2.552(4) .
Pr1 O1 2.580(4) 2
Pr1 O4 2.613(4) 2_655
Pr1 C4 2.923(6) .
Pr1 C9 2.964(6) .
Pr1 Pr1 4.0166(9) 2
O1 C4 1.280(6) 2
O1 Pr1 2.580(4) 2
O2 C1 1.282(7) .
O3 HW1 0.80(6) .
O3 HW2 0.83(12) .
O4 C9 1.278(6) 2_655
O4 Pr1 2.613(4) 2_655
O5 C1 1.244(7) 2
O6 C9 1.250(7) .
O7 C4 1.239(7) .
C1 O5 1.244(7) 2
C1 C2 1.504(7) .
C5 C4 1.512(7) .
C5 C6 1.530(7) .
C5 H5A 0.9700 .
C5 H5B 0.9700 .
C6 C7 1.531(7) .
C6 H6A 0.9700 .
C6 H6B 0.9700 .
C2 C3 1.530(7) .
C2 H2A 0.9700 .
C2 H2B 0.9700 .
N1 C14 1.323(8) .
N1 C10 1.342(8) .
C8 C9 1.511(7) .
C8 C7 1.520(7) 1_665
C8 H8A 0.9700 .
C8 H8B 0.9700 .
C13 C12 1.367(8) .
C13 C14 1.400(8) .
C13 H13 0.9300 .
C4 O1 1.280(6) 2
C11 C10 1.380(8) .
C11 C12 1.373(9) .
C11 H11 0.9300 .
C14 H14 0.9300 .
C3 C3 1.500(10) 2_554
C3 H3A 0.9700 .
C3 H3B 0.9700 .
C12 C15 1.499(8) .
C7 C8 1.520(7) 1_445
C7 H7A 0.9700 .
C7 H7B 0.9700 .
C10 H10 0.9300 .
C9 O4 1.278(6) 2_655
C15 C15 1.485(12) 2_666
C15 H15A 0.9700 .
C15 H15B 0.9700 .
